data_1525866
loop_
_publ_author_name
'Demchyna, R.O.'
'Davydov, V.N.'
'Chikhrii, S.I.'
'Kuz'ma, Yu.B.'

_publ_section_title
;
 New phosphide Pr Cu1.16 P2.00 and its crystal structure
;
_journal_name_full 'Dopov. Nats. Akad. Nauk. Ukr.'
_journal_page_first 129
_journal_page_last 133
_journal_volume 2001
_journal_year 2001
_chemical_formula_sum 'Cu1.2 P2.04 Pr1.02'
_chemical_name_systematic 'Pr Cu1.16 P2'
_space_group_IT_number 87
_symmetry_space_group_name_Hall '-I 4'
_symmetry_space_group_name_H-M 'I 4/m'
_cell_angle_alpha 90
_cell_angle_beta 90
_cell_angle_gamma 90
_cell_formula_units_Z 4
_cell_length_a 3.8928
_cell_length_b 3.8928
_cell_length_c 19.652
_cell_volume 297.804
_citation_journal_id_ASTM DNAUFL
_cod_data_source_file Demchyna_DNAUFL_2001_1468.cif
_cod_data_source_block Cu1.2P2.04Pr1.02
_cod_original_cell_volume 297.8043
_cod_database_code 1525866

loop_
_symmetry_equiv_pos_as_xyz
x,y,z
-y,x,z
-x,-y,z
y,-x,z
-x,-y,-z
y,-x,-z
x,y,-z
-y,x,-z
x+1/2,y+1/2,z+1/2
-y+1/2,x+1/2,z+1/2
-x+1/2,-y+1/2,z+1/2
y+1/2,-x+1/2,z+1/2
-x+1/2,-y+1/2,-z+1/2
y+1/2,-x+1/2,-z+1/2
x+1/2,y+1/2,-z+1/2
-y+1/2,x+1/2,-z+1/2

loop_
_atom_site_label
_atom_site_type_symbol
_atom_site_fract_x
_atom_site_fract_y
_atom_site_fract_z
_atom_site_occupancy
_atom_site_U_iso_or_equiv
P1 P 0 0 0.3238 1.04 0.0
Pr1 Pr 0 0 0.11947 1.02 0.0
Cu2 Cu 0 0 0.4537 0.16 0.0
Cu1 Cu 0.5 0 0.25 1.04 0.0
P3 P 0.432 -0.01 0 0.3 0.0
P2 P 0.113 0.515 0 0.2 0.0
